data_2229386
loop_
_publ_author_name
'Al-abbasi, Aisha A.'
'Kassim, Mohammad B.'

_publ_section_title
;
 1-Benzoyl-3-ethyl-3-phenylthiourea
;
_journal_coeditor_code GK2345
_journal_issue 3
_journal_name_full 'Acta Crystallographica Section E'
_journal_page_first o611
_journal_paper_doi 10.1107/S1600536811004326
_journal_volume 67
_journal_year 2011
_chemical_formula_iupac 'C16 H16 N2 O S'
_chemical_formula_moiety 'C16 H16 N2 O S'
_chemical_formula_sum 'C16 H16 N2 O S'
_chemical_formula_weight 284.37
_chemical_name_systematic
;
1-Benzoyl-3-ethyl-3-phenylthiourea
;
_space_group_IT_number 2
_symmetry_cell_setting triclinic
_symmetry_space_group_name_Hall '-P 1'
_symmetry_space_group_name_H-M 'P -1'
_atom_sites_solution_hydrogens geom
_atom_sites_solution_primary direct
_atom_sites_solution_secondary difmap
_audit_creation_method SHELXL-97
_cell_angle_alpha 101.837(5)
_cell_angle_beta 96.908(5)
_cell_angle_gamma 94.205(6)
_cell_formula_units_Z 2
_cell_length_a 7.735(2)
_cell_length_b 8.013(2)
_cell_length_c 12.540(3)
_cell_measurement_pressure 101.3
_cell_measurement_reflns_used 4273
_cell_measurement_temperature 298(2)
_cell_measurement_theta_max 24.98
_cell_measurement_theta_min 1.68
_cell_volume 751.3(3)
_computing_cell_refinement 'SAINT (Bruker, 2000)'
_computing_data_collection 'SMART (Bruker, 2000)'
_computing_data_reduction 'SAINT (Bruker, 2000)'
_computing_molecular_graphics 'SHELXTL (Sheldrick, 2008)'
_computing_publication_material
;
SHELXTL (Sheldrick, 2008), PARST (Nardelli, 1995) and PLATON
(Spek, 2009)
;
_computing_structure_refinement 'SHELXS97 (Sheldrick, 2008)'
_computing_structure_solution 'SHELXS97 (Sheldrick, 2008)'
_diffrn_ambient_temperature 298(2)
_diffrn_measured_fraction_theta_full 1.000
_diffrn_measured_fraction_theta_max 1.000
_diffrn_measurement_device_type
;
Bruker SMART APEX CCD area-detector diffractometer
;
_diffrn_measurement_method '\w scan'
_diffrn_radiation_monochromator graphite
_diffrn_radiation_source 'fine-focus sealed tube'
_diffrn_radiation_type MoK\a
_diffrn_radiation_wavelength 0.71073
_diffrn_reflns_av_R_equivalents 0.0234
_diffrn_reflns_av_sigmaI/netI 0.0234
_diffrn_reflns_limit_h_max 9
_diffrn_reflns_limit_h_min -9
_diffrn_reflns_limit_k_max 9
_diffrn_reflns_limit_k_min -9
_diffrn_reflns_limit_l_max 14
_diffrn_reflns_limit_l_min -14
_diffrn_reflns_number 7829
_diffrn_reflns_theta_full 24.98
_diffrn_reflns_theta_max 24.98
_diffrn_reflns_theta_min 1.68
_exptl_absorpt_coefficient_mu 0.212
_exptl_absorpt_correction_T_max 0.961
_exptl_absorpt_correction_T_min 0.908
_exptl_absorpt_correction_type multi-scan
_exptl_absorpt_process_details '(SADABS; Bruker, 2000)'
_exptl_crystal_colour colorless
_exptl_crystal_density_diffrn 1.257
_exptl_crystal_density_method 'not measured'
_exptl_crystal_description blok
_exptl_crystal_F_000 300
_exptl_crystal_size_max 0.53
_exptl_crystal_size_mid 0.38
_exptl_crystal_size_min 0.19
_refine_diff_density_max 0.350
_refine_diff_density_min -0.295
_refine_ls_extinction_method none
_refine_ls_goodness_of_fit_ref 1.060
_refine_ls_hydrogen_treatment mixed
_refine_ls_matrix_type full
_refine_ls_number_parameters 189
_refine_ls_number_reflns 2648
_refine_ls_number_restraints 0
_refine_ls_restrained_S_all 1.060
_refine_ls_R_factor_all 0.0605
_refine_ls_R_factor_gt 0.0542
_refine_ls_shift/su_max 0.000
_refine_ls_shift/su_mean 0.000
_refine_ls_structure_factor_coef Fsqd
_refine_ls_weighting_details 'calc w=1/[\s^2^(Fo^2^)+(0.0752P)^2^+0.3013P] where P=(Fo^2^+2Fc^2^)/3'
_refine_ls_weighting_scheme calc
_refine_ls_wR_factor_gt 0.1378
_refine_ls_wR_factor_ref 0.1437
_reflns_number_gt 2329
_reflns_number_total 2648
_reflns_threshold_expression I>2\s(I)
_cod_data_source_file gk2345.cif
_cod_data_source_block I
_cod_original_cell_volume 751.3(4)
_cod_database_code 2229386
_cod_database_fobs_code 2229386

loop_
_symmetry_equiv_pos_as_xyz
'x, y, z'
'-x, -y, -z'

loop_
_atom_site_type_symbol
_atom_site_label
_atom_site_fract_x
_atom_site_fract_y
_atom_site_fract_z
_atom_site_U_iso_or_equiv
_atom_site_adp_type
_atom_site_calc_flag
_atom_site_refinement_flags
_atom_site_occupancy
_atom_site_disorder_assembly
_atom_site_disorder_group
S S1 0.23483(8) 1.04861(8) 0.44047(5) 0.0590(2) Uani d . 1 . .
O O1 0.2723(2) 0.5506(2) 0.26763(17) 0.0716(5) Uani d . 1 . .
N N1 0.4237(2) 0.8089(2) 0.34962(15) 0.0467(4) Uani d . 1 . .
N N2 0.2081(3) 0.8877(3) 0.23101(16) 0.0663(6) Uani d . 1 . .
C C1 0.5519(4) 0.3888(3) 0.3646(2) 0.0629(6) Uani d . 1 . .
H H1B 0.4418 0.3356 0.3670 0.076 Uiso calc R 1 . .
C C2 0.6996(6) 0.3080(4) 0.3850(2) 0.0855(10) Uani d . 1 . .
H H2A 0.6892 0.2010 0.4029 0.103 Uiso calc R 1 . .
C C3 0.8618(5) 0.3839(5) 0.3793(2) 0.0900(11) Uani d . 1 . .
H H3A 0.9606 0.3276 0.3922 0.108 Uiso calc R 1 . .
C C4 0.8789(4) 0.5418(5) 0.3545(2) 0.0821(9) Uani d . 1 . .
H H4A 0.9892 0.5925 0.3502 0.099 Uiso calc R 1 . .
C C5 0.7326(3) 0.6268(3) 0.33594(19) 0.0567(6) Uani d . 1 . .
H H5A 0.7447 0.7354 0.3204 0.068 Uiso calc R 1 . .
C C6 0.5686(3) 0.5503(3) 0.34046(16) 0.0453(5) Uani d . 1 . .
C C7 0.4073(3) 0.6313(3) 0.31503(18) 0.0475(5) Uani d . 1 . .
C C8 0.2875(3) 0.9101(3) 0.33425(18) 0.0497(5) Uani d . 1 . .
C C9 0.2909(5) 0.8135(4) 0.1373(2) 0.0757(9) Uani d . 1 . .
C C10 0.4569(5) 0.8773(4) 0.1275(2) 0.0858(9) Uani d . 1 . .
H H10A 0.5164 0.9661 0.1822 0.103 Uiso calc R 1 . .
C C11 0.5366(7) 0.8103(6) 0.0365(3) 0.1170(15) Uani d . 1 . .
H H11A 0.6502 0.8520 0.0317 0.140 Uiso calc R 1 . .
C C12 0.4498(11) 0.6856(8) -0.0443(4) 0.146(2) Uani d . 1 . .
H H12A 0.5042 0.6398 -0.1044 0.175 Uiso calc R 1 . .
C C13 0.2835(10) 0.6260(7) -0.0388(3) 0.146(2) Uani d . 1 . .
H H13A 0.2219 0.5451 -0.0975 0.175 Uiso calc R 1 . .
C C14 0.2019(7) 0.6853(6) 0.0554(3) 0.1116(15) Uani d . 1 . .
H H14A 0.092(4) 0.660(4) 0.063(2) 0.067(10) Uiso d . 1 . .
C C15 0.0405(4) 0.9631(4) 0.2081(3) 0.0865(9) Uani d . 1 . .
H H15A -0.0407 0.8796 0.1550 0.104 Uiso calc R 1 . .
H H15B -0.0115 0.9914 0.2754 0.104 Uiso calc R 1 . .
C C16 0.0708(5) 1.1179(5) 0.1650(3) 0.1049(11) Uani d . 1 . .
H H16A -0.0382 1.1650 0.1512 0.157 Uiso calc R 1 . .
H H16B 0.1200 1.0893 0.0976 0.157 Uiso calc R 1 . .
H H16C 0.1506 1.2009 0.2178 0.157 Uiso calc R 1 . .
H H1A 0.499(3) 0.850(3) 0.403(2) 0.050(6) Uiso d . 1 . .

loop_
_atom_site_aniso_label
_atom_site_aniso_U_11
_atom_site_aniso_U_22
_atom_site_aniso_U_33
_atom_site_aniso_U_12
_atom_site_aniso_U_13
_atom_site_aniso_U_23
S1 0.0635(4) 0.0613(4) 0.0516(4) 0.0281(3) 0.0083(3) 0.0032(3)
O1 0.0501(9) 0.0559(10) 0.1014(14) 0.0015(8) 0.0001(9) 0.0070(9)
N1 0.0474(10) 0.0455(10) 0.0438(10) 0.0136(8) -0.0009(8) 0.0026(8)
N2 0.0700(13) 0.0692(13) 0.0521(11) 0.0319(10) -0.0102(9) -0.0027(9)
C1 0.0841(17) 0.0513(13) 0.0569(14) 0.0164(12) 0.0139(12) 0.0139(11)
C2 0.134(3) 0.0642(17) 0.0625(17) 0.0491(19) 0.0039(17) 0.0151(13)
C3 0.099(2) 0.097(2) 0.0681(18) 0.062(2) -0.0074(16) -0.0040(16)
C4 0.0544(15) 0.103(2) 0.0796(19) 0.0283(15) 0.0084(13) -0.0085(17)
C5 0.0528(13) 0.0592(13) 0.0578(13) 0.0148(10) 0.0140(10) 0.0049(11)
C6 0.0545(12) 0.0439(11) 0.0376(10) 0.0146(9) 0.0101(8) 0.0036(8)
C7 0.0476(12) 0.0452(11) 0.0505(12) 0.0088(9) 0.0110(9) 0.0086(9)
C8 0.0499(11) 0.0465(11) 0.0509(12) 0.0119(9) 0.0031(9) 0.0061(9)
C9 0.109(2) 0.0675(16) 0.0456(13) 0.0460(16) -0.0089(14) 0.0000(12)
C10 0.130(3) 0.0819(19) 0.0523(15) 0.043(2) 0.0186(16) 0.0165(14)
C11 0.183(4) 0.120(3) 0.070(2) 0.074(3) 0.049(2) 0.033(2)
C12 0.262(7) 0.135(4) 0.056(2) 0.116(5) 0.027(4) 0.020(3)
C13 0.245(6) 0.110(3) 0.060(2) 0.085(4) -0.032(3) -0.029(2)
C14 0.139(4) 0.103(3) 0.071(2) 0.045(3) -0.023(2) -0.0209(19)
C15 0.089(2) 0.084(2) 0.0754(18) 0.0332(16) -0.0183(15) 0.0005(15)
C16 0.119(3) 0.104(3) 0.096(2) 0.046(2) 0.007(2) 0.024(2)

loop_
_atom_type_symbol
_atom_type_description
_atom_type_scat_dispersion_real
_atom_type_scat_dispersion_imag
_atom_type_scat_source
C C 0.0033 0.0016 'International Tables Vol C Tables 4.2.6.8 and 6.1.1.4'
H H 0.0000 0.0000 'International Tables Vol C Tables 4.2.6.8 and 6.1.1.4'
N N 0.0061 0.0033 'International Tables Vol C Tables 4.2.6.8 and 6.1.1.4'
O O 0.0106 0.0060 'International Tables Vol C Tables 4.2.6.8 and 6.1.1.4'
S S 0.1246 0.1234 'International Tables Vol C Tables 4.2.6.8 and 6.1.1.4'

loop_
_geom_angle_atom_site_label_1
_geom_angle_atom_site_label_2
_geom_angle_atom_site_label_3
_geom_angle_site_symmetry_1
_geom_angle_site_symmetry_3
_geom_angle
_geom_angle_publ_flag
C7 N1 C8 . . 123.84(19) ?
C7 N1 H1A . . 116.1(17) ?
C8 N1 H1A . . 114.8(16) ?
C8 N2 C9 . . 122.1(2) n
C8 N2 C15 . . 120.0(2) ?
C9 N2 C15 . . 117.2(2) ?
C2 C1 C6 . . 119.4(3) ?
C2 C1 H1B . . 120.3 ?
C6 C1 H1B . . 120.3 ?
C3 C2 C1 . . 120.6(3) ?
C3 C2 H2A . . 119.7 ?
C1 C2 H2A . . 119.7 ?
C4 C3 C2 . . 120.2(3) ?
C4 C3 H3A . . 119.9 ?
C2 C3 H3A . . 119.9 ?
C3 C4 C5 . . 120.2(3) ?
C3 C4 H4A . . 119.9 ?
C5 C4 H4A . . 119.9 ?
C6 C5 C4 . . 119.9(3) ?
C6 C5 H5A . . 120.0 ?
C4 C5 H5A . . 120.0 ?
C5 C6 C1 . . 119.7(2) ?
C5 C6 C7 . . 122.05(19) ?
C1 C6 C7 . . 118.2(2) ?
O1 C7 N1 . . 122.5(2) ?
O1 C7 C6 . . 122.96(19) ?
N1 C7 C6 . . 114.58(18) n
N2 C8 N1 . . 115.58(19) n
N2 C8 S1 . . 124.27(16) n
N1 C8 S1 . . 120.15(16) n
C14 C9 C10 . . 119.6(4) ?
C14 C9 N2 . . 120.4(4) ?
C10 C9 N2 . . 120.0(3) ?
C9 C10 C11 . . 120.7(4) ?
C9 C10 H10A . . 119.7 ?
C11 C10 H10A . . 119.7 ?
C12 C11 C10 . . 120.0(5) ?
C12 C11 H11A . . 120.0 ?
C10 C11 H11A . . 120.0 ?
C11 C12 C13 . . 120.3(5) ?
C11 C12 H12A . . 119.8 ?
C13 C12 H12A . . 119.8 ?
C12 C13 C14 . . 120.9(5) ?
C12 C13 H13A . . 119.5 ?
C14 C13 H13A . . 119.5 ?
C9 C14 C13 . . 118.3(6) ?
C9 C14 H14A . . 115(2) ?
C13 C14 H14A . . 126(2) ?
C16 C15 N2 . . 110.7(3) ?
C16 C15 H15A . . 109.5 ?
N2 C15 H15A . . 109.5 ?
C16 C15 H15B . . 109.5 ?
N2 C15 H15B . . 109.5 ?
H15A C15 H15B . . 108.1 ?
C15 C16 H16A . . 109.5 ?
C15 C16 H16B . . 109.5 ?
H16A C16 H16B . . 109.5 ?
C15 C16 H16C . . 109.5 ?
H16A C16 H16C . . 109.5 ?
H16B C16 H16C . . 109.5 ?

loop_
_geom_bond_atom_site_label_1
_geom_bond_atom_site_label_2
_geom_bond_site_symmetry_2
_geom_bond_distance
_geom_bond_publ_flag
S1 C8 . 1.662(2) n
O1 C7 . 1.207(3) n
N1 C7 . 1.392(3) n
N1 C8 . 1.394(3) n
N1 H1A . 0.83(2) ?
N2 C8 . 1.335(3) n
N2 C9 . 1.448(3) n
N2 C15 . 1.491(3) ?
C1 C2 . 1.377(4) ?
C1 C6 . 1.389(3) ?
C1 H1B . 0.9300 ?
C2 C3 . 1.370(5) ?
C2 H2A . 0.9300 ?
C3 C4 . 1.364(5) ?
C3 H3A . 0.9300 ?
C4 C5 . 1.383(4) ?
C4 H4A . 0.9300 ?
C5 C6 . 1.380(3) ?
C5 H5A . 0.9300 ?
C6 C7 . 1.479(3) ?
C9 C14 . 1.370(5) ?
C9 C10 . 1.375(5) ?
C10 C11 . 1.392(4) ?
C10 H10A . 0.9300 ?
C11 C12 . 1.341(7) ?
C11 H11A . 0.9300 ?
C12 C13 . 1.354(8) ?
C12 H12A . 0.9300 ?
C13 C14 . 1.418(7) ?
C13 H13A . 0.9300 ?
C14 H14A . 0.88(3) ?
C15 C16 . 1.467(5) ?
C15 H15A . 0.9700 ?
C15 H15B . 0.9700 ?
C16 H16A . 0.9600 ?
C16 H16B . 0.9600 ?
C16 H16C . 0.9600 ?

loop_
_geom_hbond_atom_site_label_D
_geom_hbond_atom_site_label_H
_geom_hbond_atom_site_label_A
_geom_hbond_site_symmetry_D
_geom_hbond_site_symmetry_H
_geom_hbond_site_symmetry_A
_geom_hbond_distance_DH
_geom_hbond_distance_HA
_geom_hbond_distance_DA
_geom_hbond_angle_DHA
_geom_hbond_publ_flag
N1 H1A S1 . . 2_676 0.83(2) 2.62(2) 3.444(2) 172(2) yes
C4 H4A O1 . . 1_655 0.93 2.55 3.354(4) 145 n

loop_
_geom_torsion_atom_site_label_1
_geom_torsion_atom_site_label_2
_geom_torsion_atom_site_label_3
_geom_torsion_atom_site_label_4
_geom_torsion_site_symmetry_1
_geom_torsion_site_symmetry_2
_geom_torsion_site_symmetry_3
_geom_torsion_site_symmetry_4
_geom_torsion
_geom_torsion_publ_flag
C6 C1 C2 C3 . . . . -1.5(4) ?
C1 C2 C3 C4 . . . . 0.8(4) ?
C2 C3 C4 C5 . . . . 0.5(4) ?
C3 C4 C5 C6 . . . . -1.2(4) ?
C4 C5 C6 C1 . . . . 0.5(3) ?
C4 C5 C6 C7 . . . . -176.4(2) ?
C2 C1 C6 C5 . . . . 0.8(3) ?
C2 C1 C6 C7 . . . . 177.9(2) ?
C8 N1 C7 O1 . . . . 0.6(3) ?
C8 N1 C7 C6 . . . . -179.73(19) ?
C5 C6 C7 O1 . . . . 143.2(2) ?
C1 C6 C7 O1 . . . . -33.8(3) ?
C5 C6 C7 N1 . . . . -36.4(3) ?
C1 C6 C7 N1 . . . . 146.6(2) ?
C9 N2 C8 N1 . . . . -21.0(4) ?
C15 N2 C8 N1 . . . . 168.3(2) ?
C9 N2 C8 S1 . . . . 158.4(2) ?
C15 N2 C8 S1 . . . . -12.3(4) ?
C7 N1 C8 N2 . . . . -53.4(3) ?
C7 N1 C8 S1 . . . . 127.2(2) ?
C8 N2 C9 C14 . . . . 132.1(3) ?
C15 N2 C9 C14 . . . . -57.0(4) ?
C8 N2 C9 C10 . . . . -51.0(4) ?
C15 N2 C9 C10 . . . . 120.0(3) ?
C14 C9 C10 C11 . . . . -1.4(5) ?
N2 C9 C10 C11 . . . . -178.4(3) ?
C9 C10 C11 C12 . . . . 1.9(5) ?
C10 C11 C12 C13 . . . . 1.0(7) ?
C11 C12 C13 C14 . . . . -4.3(8) ?
C10 C9 C14 C13 . . . . -1.8(5) ?
N2 C9 C14 C13 . . . . 175.2(3) ?
C12 C13 C14 C9 . . . . 4.7(7) ?
C8 N2 C15 C16 . . . . 102.9(3) ?
C9 N2 C15 C16 . . . . -68.3(3) ?

loop_
_cod_related_entry_id
_cod_related_entry_database
_cod_related_entry_code
1 ChemSpider 805345
